data_4073996
loop_
_publ_author_name
'Viciano, M\'onica'
'Sana\'u, Mercedes'
'Peris, Eduardo'

_publ_section_title
;
 Ruthenium Janus-Head Complexes with a Triazolediylidene Ligand.
 Structural Features and Catalytic Applications
;
_journal_issue 24
_journal_name_full Organometallics
_journal_page_first 6050
_journal_paper_doi 10.1021/om7007919
_journal_volume 26
_journal_year 2007
_chemical_formula_sum 'C50 H74 B3 Cl5 F12 N6 Ru4'
_chemical_formula_weight 1601.11
_chemical_name_systematic
; 
 ? 
;
_space_group_IT_number 8
_symmetry_cell_setting monoclinic
_symmetry_space_group_name_Hall 'C -2y'
_symmetry_space_group_name_H-M 'C 1 m 1'
_atom_sites_solution_hydrogens geom
_atom_sites_solution_primary direct
_atom_sites_solution_secondary difmap
_audit_creation_method SHELXL-97
_cell_angle_alpha 90.00
_cell_angle_beta 111.0560(10)
_cell_angle_gamma 90.00
_cell_formula_units_Z 2
_cell_length_a 20.6064(11)
_cell_length_b 15.2933(8)
_cell_length_c 11.5848(6)
_cell_measurement_temperature 563(2)
_cell_volume 3407.1(3)
_computing_cell_refinement 'Bruker SMART'
_computing_data_collection 'Bruker SMART'
_computing_data_reduction 'Bruker SAINT'
_computing_molecular_graphics 'Bruker SHELXTL'
_computing_publication_material 'Bruker SHELXTL'
_computing_structure_refinement 'SHELXL-97 (Sheldrick, 1997)'
_computing_structure_solution 'SHELXS-97 (Sheldrick, 1990)'
_diffrn_ambient_temperature 563(2)
_diffrn_measured_fraction_theta_full 0.999
_diffrn_measured_fraction_theta_max 0.999
_diffrn_radiation_monochromator graphite
_diffrn_radiation_source 'fine-focus sealed tube'
_diffrn_radiation_type MoK\a
_diffrn_radiation_wavelength 0.71073
_diffrn_reflns_av_R_equivalents 0.0390
_diffrn_reflns_av_sigmaI/netI 0.0593
_diffrn_reflns_limit_h_max 27
_diffrn_reflns_limit_h_min -27
_diffrn_reflns_limit_k_max 19
_diffrn_reflns_limit_k_min -20
_diffrn_reflns_limit_l_max 15
_diffrn_reflns_limit_l_min -7
_diffrn_reflns_number 12595
_diffrn_reflns_theta_full 28.28
_diffrn_reflns_theta_max 28.28
_diffrn_reflns_theta_min 1.70
_exptl_absorpt_coefficient_mu 1.135
_exptl_absorpt_correction_type none
_exptl_crystal_colour orange
_exptl_crystal_density_diffrn 1.561
_exptl_crystal_density_method 'not measured'
_exptl_crystal_description prism
_exptl_crystal_F_000 1600
_exptl_crystal_size_max 0.22
_exptl_crystal_size_mid 0.16
_exptl_crystal_size_min 0.13
_refine_diff_density_max 2.191
_refine_diff_density_min -0.680
_refine_diff_density_rms 0.226
_refine_ls_abs_structure_details 'Flack H D (1983), Acta Cryst. A39, 876-881'
_refine_ls_abs_structure_Flack 0.10(6)
_refine_ls_extinction_method none
_refine_ls_goodness_of_fit_ref 1.048
_refine_ls_hydrogen_treatment constr
_refine_ls_matrix_type full
_refine_ls_number_parameters 359
_refine_ls_number_reflns 6311
_refine_ls_number_restraints 2
_refine_ls_restrained_S_all 1.048
_refine_ls_R_factor_all 0.0720
_refine_ls_R_factor_gt 0.0501
_refine_ls_shift/su_max 0.001
_refine_ls_shift/su_mean 0.000
_refine_ls_structure_factor_coef Fsqd
_refine_ls_weighting_details 'calc w=1/[\s^2^(Fo^2^)+(0.0935P)^2^+6.1102P] where P=(Fo^2^+2Fc^2^)/3'
_refine_ls_weighting_scheme calc
_refine_ls_wR_factor_gt 0.1397
_refine_ls_wR_factor_ref 0.1535
_reflns_number_gt 4980
_reflns_number_total 6311
_reflns_threshold_expression >2sigma(I)
_cod_data_source_file om7007919-file003.cif
_cod_data_source_block str880m
_cod_original_sg_symbol_H-M Cm
_cod_database_code 4073996

loop_
_symmetry_equiv_pos_as_xyz
'x, y, z'
'x, -y, z'
'x+1/2, y+1/2, z'
'x+1/2, -y+1/2, z'

loop_
_atom_site_label
_atom_site_type_symbol
_atom_site_fract_x
_atom_site_fract_y
_atom_site_fract_z
_atom_site_U_iso_or_equiv
_atom_site_adp_type
_atom_site_occupancy
_atom_site_symmetry_multiplicity
_atom_site_calc_flag
_atom_site_refinement_flags
Ru1 Ru 0.37032(3) 0.20486(4) 0.25317(4) 0.0258(2) Uani 1 1 d .
Ru2 Ru 0.37338(3) 0.20335(4) -0.07033(4) 0.0259(2) Uani 1 1 d .
Cl1 Cl 0.44672(10) 0.16950(15) 0.1418(2) 0.0329(4) Uani 1 1 d .
Cl2 Cl 0.29363(11) 0.23310(16) 0.0392(2) 0.0351(5) Uani 1 1 d .
N1 N 0.3780(5) 0.0000 0.2602(12) 0.025(2) Uani 1 2 d S
C1 C 0.3380(4) 0.0750(5) 0.2338(8) 0.0258(15) Uani 1 1 d .
N2 N 0.2737(3) 0.0458(4) 0.1871(7) 0.0284(15) Uani 1 1 d .
C2 C 0.3400(4) 0.0760(5) -0.0930(7) 0.0249(15) Uani 1 1 d .
N3 N 0.3806(6) 0.0000 -0.0619(13) 0.023(2) Uani 1 2 d S
C3 C 0.4528(6) 0.0000 0.3299(13) 0.036(3) Uani 1 2 d S
H3B H 0.4701 -0.0588 0.3371 0.054 Uiso 0.50 1 calc PR
H3C H 0.4616 0.0236 0.4109 0.054 Uiso 0.50 1 calc PR
H3D H 0.4757 0.0352 0.2876 0.054 Uiso 0.50 1 calc PR
N4 N 0.2754(3) 0.0453(4) -0.1371(7) 0.0265(14) Uani 1 1 d .
C4 C 0.2085(5) 0.0924(8) 0.1540(11) 0.051(3) Uani 1 1 d .
H4B H 0.1706 0.0520 0.1218 0.076 Uiso 1 1 calc R
H4C H 0.2059 0.1355 0.0922 0.076 Uiso 1 1 calc R
H4D H 0.2056 0.1207 0.2260 0.076 Uiso 1 1 calc R
C6 C 0.4561(5) 0.0000 -0.0306(14) 0.035(3) Uani 1 2 d S
H6A H 0.4734 -0.0586 -0.0128 0.052 Uiso 0.50 1 calc PR
H6B H 0.4776 0.0362 0.0407 0.052 Uiso 0.50 1 calc PR
H6C H 0.4667 0.0224 -0.0991 0.052 Uiso 0.50 1 calc PR
C7 C 0.2108(4) 0.0942(6) -0.1928(10) 0.040(2) Uani 1 1 d .
H7A H 0.1722 0.0545 -0.2160 0.060 Uiso 1 1 calc R
H7B H 0.2116 0.1244 -0.2649 0.060 Uiso 1 1 calc R
H7C H 0.2062 0.1358 -0.1342 0.060 Uiso 1 1 calc R
C11 C 0.4074(6) 0.3408(6) 0.3185(10) 0.047(3) Uani 1 1 d .
H11A H 0.4186 0.3811 0.2627 0.056 Uiso 1 1 calc R
C12 C 0.4581(5) 0.2822(6) 0.3904(9) 0.040(2) Uani 1 1 d .
C13 C 0.4374(5) 0.2128(6) 0.4494(9) 0.035(2) Uani 1 1 d .
H13A H 0.4702 0.1652 0.4857 0.042 Uiso 1 1 calc R
C14 C 0.3681(6) 0.2033(6) 0.4405(11) 0.036(2) Uani 1 1 d .
H14A H 0.3537 0.1502 0.4719 0.043 Uiso 1 1 calc R
C15 C 0.3169(6) 0.2642(8) 0.3698(11) 0.051(3) Uani 1 1 d .
C16 C 0.3384(7) 0.3303(8) 0.3083(11) 0.053(3) Uani 1 1 d .
H16A H 0.3027 0.3645 0.2455 0.064 Uiso 1 1 calc R
C17 C 0.5330(6) 0.2962(9) 0.4008(11) 0.062(3) Uani 1 1 d .
H17A H 0.5317 0.3141 0.3188 0.075 Uiso 1 1 calc R
C18 C 0.5777(6) 0.2107(10) 0.4351(17) 0.083(5) Uani 1 1 d .
H18A H 0.5774 0.1884 0.5124 0.124 Uiso 1 1 calc R
H18B H 0.6246 0.2235 0.4424 0.124 Uiso 1 1 calc R
H18C H 0.5584 0.1678 0.3715 0.124 Uiso 1 1 calc R
C19 C 0.5608(8) 0.3719(11) 0.4852(16) 0.107(6) Uani 1 1 d .
H19A H 0.5433 0.4253 0.4417 0.160 Uiso 1 1 calc R
H19B H 0.6107 0.3719 0.5131 0.160 Uiso 1 1 calc R
H19C H 0.5465 0.3673 0.5551 0.160 Uiso 1 1 calc R
C20 C 0.2432(6) 0.2559(12) 0.3729(13) 0.076(4) Uani 1 1 d .
H20A H 0.2413 0.2848 0.4452 0.114 Uiso 1 1 calc R
H20B H 0.2319 0.1952 0.3751 0.114 Uiso 1 1 calc R
H20C H 0.2105 0.2826 0.3002 0.114 Uiso 1 1 calc R
C21 C 0.4060(7) 0.1934(7) -0.2285(10) 0.042(3) Uani 1 1 d .
H21A H 0.4145 0.1354 -0.2563 0.050 Uiso 1 1 calc R
C22 C 0.4605(5) 0.2363(6) -0.1338(9) 0.037(2) Uani 1 1 d .
C23 C 0.4426(6) 0.3147(7) -0.0845(11) 0.046(2) Uani 1 1 d .
H23A H 0.4764 0.3378 -0.0074 0.055 Uiso 1 1 calc R
C24 C 0.3753(6) 0.3453(7) -0.1211(12) 0.049(3) Uani 1 1 d .
H24A H 0.3635 0.3902 -0.0714 0.059 Uiso 1 1 calc R
C25 C 0.3211(6) 0.3008(7) -0.2144(12) 0.052(3) Uani 1 1 d .
C26 C 0.3375(7) 0.2253(8) -0.2673(10) 0.047(3) Uani 1 1 d .
H26A H 0.2997 0.1891 -0.3218 0.056 Uiso 1 1 calc R
C27 C 0.5336(5) 0.2079(7) -0.1019(12) 0.051(3) Uani 1 1 d .
H27A H 0.5329 0.1451 -0.1191 0.062 Uiso 1 1 calc R
C28 C 0.5824(7) 0.2220(13) 0.0379(15) 0.095(6) Uani 1 1 d .
H28A H 0.5893 0.2835 0.0546 0.142 Uiso 1 1 calc R
H28B H 0.6264 0.1943 0.0526 0.142 Uiso 1 1 calc R
H28C H 0.5609 0.1968 0.0912 0.142 Uiso 1 1 calc R
C29 C 0.5648(8) 0.2536(10) -0.1867(15) 0.081(4) Uani 1 1 d .
H29A H 0.5397 0.2368 -0.2708 0.122 Uiso 1 1 calc R
H29B H 0.6127 0.2371 -0.1639 0.122 Uiso 1 1 calc R
H29C H 0.5616 0.3158 -0.1787 0.122 Uiso 1 1 calc R
C30 C 0.2480(3) 0.3364(5) -0.2501(9) 0.070(4) Uani 1 1 d .
H30A H 0.2348 0.3373 -0.1787 0.105 Uiso 1 1 calc R
H30B H 0.2165 0.2998 -0.3126 0.105 Uiso 1 1 calc R
H30C H 0.2464 0.3947 -0.2816 0.105 Uiso 1 1 calc R
B1 B 0.7690(2) 0.5000(5) 0.5379(5) 0.053(4) Uani 1 2 d SR
F1 F 0.7903(2) 0.5000(5) 0.4399(5) 0.144(7) Uani 1 2 d SR
F2 F 0.7395(2) 0.5737(5) 0.5386(5) 0.115(4) Uani 1 1 d R
F3 F 0.8325(2) 0.5000(5) 0.6520(5) 0.128(5) Uani 1 2 d SR
B2 B 0.5263(2) 0.5000(4) 0.1519(5) 0.046(4) Uani 1 2 d SR
F4 F 0.5112(3) 0.5000(4) 0.0261(6) 0.216(12) Uani 1 2 d SR
F5 F 0.5570(2) 0.5733(4) 0.1760(6) 0.152(6) Uani 1 1 d R
F6 F 0.4690(2) 0.5000(5) 0.1671(5) 0.229(16) Uani 1 2 d SR
B3 B 0.5493(2) 1.0000(5) 0.6856(5) 0.066(5) Uani 1 2 d SR
F7 F 0.5648(2) 1.0000(5) 0.8065(5) 0.157(8) Uani 1 2 d SR
F8 F 0.6015(2) 1.0000(4) 0.7160(5) 0.45(4) Uani 1 2 d SR
F9 F 0.5385(2) 0.9290(5) 0.6410(5) 0.209(9) Uani 1 1 d R
Cl3 Cl 0.5751(3) 0.5000(6) 0.8685(6) 0.295(11) Uani 1 2 d SR

loop_
_atom_site_aniso_label
_atom_site_aniso_U_11
_atom_site_aniso_U_22
_atom_site_aniso_U_33
_atom_site_aniso_U_23
_atom_site_aniso_U_13
_atom_site_aniso_U_12
Ru1 0.0321(5) 0.0249(6) 0.0219(5) -0.0010(3) 0.0115(4) -0.0003(3)
Ru2 0.0329(5) 0.0245(6) 0.0212(5) 0.0009(3) 0.0108(4) -0.0025(3)
Cl1 0.0322(9) 0.0427(12) 0.0242(10) -0.0010(10) 0.0106(8) 0.0011(9)
Cl2 0.0376(10) 0.0416(12) 0.0264(11) 0.0025(10) 0.0120(9) 0.0096(9)
N1 0.019(5) 0.026(5) 0.023(5) 0.000 0.001(4) 0.000
C1 0.028(4) 0.028(4) 0.025(4) 0.004(3) 0.013(3) 0.000(3)
N2 0.032(3) 0.021(3) 0.034(4) 0.010(3) 0.014(3) 0.006(3)
C2 0.031(4) 0.024(3) 0.019(4) 0.000(3) 0.009(3) -0.001(3)
N3 0.017(4) 0.024(5) 0.026(5) 0.000 0.007(4) 0.000
C3 0.024(5) 0.037(7) 0.034(7) 0.000 -0.006(5) 0.000
N4 0.022(3) 0.026(3) 0.032(4) -0.002(3) 0.009(3) 0.007(2)
C4 0.028(4) 0.070(7) 0.059(7) 0.006(6) 0.022(4) 0.016(4)
C6 0.019(5) 0.037(7) 0.053(9) 0.000 0.020(5) 0.000
C7 0.029(4) 0.041(5) 0.040(5) 0.004(4) 0.000(4) 0.005(3)
C11 0.076(7) 0.029(5) 0.038(6) -0.008(4) 0.024(6) -0.007(5)
C12 0.047(5) 0.041(5) 0.031(5) -0.009(4) 0.013(4) -0.017(4)
C13 0.041(5) 0.036(5) 0.027(5) -0.004(4) 0.009(4) 0.002(4)
C14 0.047(6) 0.045(6) 0.022(5) -0.009(4) 0.020(5) -0.010(4)
C15 0.055(6) 0.054(6) 0.048(7) -0.015(6) 0.024(5) 0.008(5)
C16 0.071(8) 0.043(6) 0.042(6) -0.006(5) 0.017(6) 0.013(6)
C17 0.054(6) 0.094(10) 0.037(6) -0.003(6) 0.014(5) -0.036(6)
C18 0.034(5) 0.124(13) 0.083(11) -0.009(9) 0.013(6) 0.001(6)
C19 0.110(12) 0.116(13) 0.082(12) -0.041(10) 0.019(10) -0.072(11)
C20 0.044(6) 0.125(12) 0.068(9) -0.028(9) 0.030(6) 0.017(7)
C21 0.060(7) 0.046(6) 0.024(5) 0.005(4) 0.022(5) -0.004(5)
C22 0.054(5) 0.029(4) 0.036(5) 0.003(4) 0.027(4) -0.008(4)
C23 0.059(6) 0.038(5) 0.046(6) -0.001(5) 0.026(5) -0.020(5)
C24 0.072(8) 0.024(5) 0.059(7) 0.012(5) 0.031(7) -0.001(5)
C25 0.056(7) 0.056(7) 0.045(7) 0.018(5) 0.021(6) 0.004(5)
C26 0.050(6) 0.056(6) 0.030(5) 0.009(5) 0.009(5) -0.014(6)
C27 0.047(5) 0.049(6) 0.066(8) 0.003(5) 0.029(5) -0.017(4)
C28 0.050(7) 0.173(18) 0.069(10) -0.001(11) 0.030(7) -0.017(8)
C29 0.086(9) 0.090(10) 0.098(12) 0.017(9) 0.069(9) -0.010(8)
C30 0.051(6) 0.064(7) 0.087(10) 0.033(7) 0.015(6) 0.016(5)
B1 0.058(10) 0.066(11) 0.047(10) 0.000 0.035(9) 0.000
F1 0.29(2) 0.104(11) 0.070(9) 0.000 0.101(12) 0.000
F2 0.109(7) 0.107(8) 0.127(10) -0.020(7) 0.039(6) 0.030(6)
F3 0.125(11) 0.148(14) 0.089(11) 0.000 0.011(9) 0.000
B2 0.055(9) 0.038(8) 0.049(10) 0.000 0.022(8) 0.000
F4 0.41(4) 0.105(13) 0.124(18) 0.000 0.09(2) 0.000
F5 0.130(8) 0.106(8) 0.240(16) -0.077(9) 0.092(10) -0.041(7)
F6 0.198(19) 0.087(11) 0.50(5) 0.000 0.24(3) 0.000
B3 0.064(12) 0.073(13) 0.053(12) 0.000 0.013(10) 0.000
F7 0.30(3) 0.117(12) 0.072(10) 0.000 0.091(14) 0.000
F8 0.19(3) 0.83(13) 0.29(6) 0.000 0.06(4) 0.000
F9 0.35(2) 0.102(10) 0.134(14) -0.050(9) 0.036(15) -0.002(12)
Cl3 0.47(3) 0.135(10) 0.39(3) 0.000 0.29(2) 0.000

loop_
_atom_type_symbol
_atom_type_description
_atom_type_scat_dispersion_real
_atom_type_scat_dispersion_imag
_atom_type_scat_source
C C 0.0033 0.0016 'International Tables Vol C Tables 4.2.6.8 and 6.1.1.4'
H H 0.0000 0.0000 'International Tables Vol C Tables 4.2.6.8 and 6.1.1.4'
B B 0.0013 0.0007 'International Tables Vol C Tables 4.2.6.8 and 6.1.1.4'
N N 0.0061 0.0033 'International Tables Vol C Tables 4.2.6.8 and 6.1.1.4'
F F 0.0171 0.0103 'International Tables Vol C Tables 4.2.6.8 and 6.1.1.4'
Cl Cl 0.1484 0.1585 'International Tables Vol C Tables 4.2.6.8 and 6.1.1.4'
Ru Ru -1.2594 0.8363 'International Tables Vol C Tables 4.2.6.8 and 6.1.1.4'

loop_
_geom_angle_atom_site_label_1
_geom_angle_atom_site_label_2
_geom_angle_atom_site_label_3
_geom_angle
_geom_angle_site_symmetry_1
_geom_angle_site_symmetry_3
C1 Ru1 C14 88.7(3) . .
C1 Ru1 C16 138.4(4) . .
C14 Ru1 C16 66.8(4) . .
C1 Ru1 C13 102.8(3) . .
C14 Ru1 C13 37.2(4) . .
C16 Ru1 C13 78.1(4) . .
C1 Ru1 C15 104.3(4) . .
C14 Ru1 C15 37.7(4) . .
C16 Ru1 C15 36.9(5) . .
C13 Ru1 C15 67.2(4) . .
C1 Ru1 C11 167.1(4) . .
C14 Ru1 C11 78.5(4) . .
C16 Ru1 C11 36.5(5) . .
C13 Ru1 C11 65.8(4) . .
C15 Ru1 C11 66.4(4) . .
C1 Ru1 C12 135.9(3) . .
C14 Ru1 C12 66.7(4) . .
C16 Ru1 C12 65.6(4) . .
C13 Ru1 C12 36.8(4) . .
C15 Ru1 C12 78.7(4) . .
C11 Ru1 C12 36.2(4) . .
C1 Ru1 Cl1 88.5(2) . .
C14 Ru1 Cl1 140.7(3) . .
C16 Ru1 Cl1 131.9(4) . .
C13 Ru1 Cl1 106.0(3) . .
C15 Ru1 Cl1 166.5(3) . .
C11 Ru1 Cl1 100.3(3) . .
C12 Ru1 Cl1 89.0(3) . .
C1 Ru1 Cl2 89.7(2) . .
C14 Ru1 Cl2 140.3(3) . .
C16 Ru1 Cl2 89.3(3) . .
C13 Ru1 Cl2 166.6(2) . .
C15 Ru1 Cl2 105.2(3) . .
C11 Ru1 Cl2 101.2(3) . .
C12 Ru1 Cl2 132.8(3) . .
Cl1 Ru1 Cl2 78.91(7) . .
C2 Ru2 C26 92.3(4) . .
C2 Ru2 C21 90.9(4) . .
C26 Ru2 C21 37.9(5) . .
C2 Ru2 C25 119.6(4) . .
C26 Ru2 C25 37.5(5) . .
C21 Ru2 C25 68.0(5) . .
C2 Ru2 C22 116.5(3) . .
C26 Ru2 C22 68.1(4) . .
C21 Ru2 C22 37.6(4) . .
C25 Ru2 C22 80.2(4) . .
C2 Ru2 C24 156.6(4) . .
C26 Ru2 C24 66.8(5) . .
C21 Ru2 C24 78.9(4) . .
C25 Ru2 C24 37.1(5) . .
C22 Ru2 C24 66.7(4) . .
C2 Ru2 C23 153.6(4) . .
C26 Ru2 C23 78.0(4) . .
C21 Ru2 C23 66.3(4) . .
C25 Ru2 C23 65.6(4) . .
C22 Ru2 C23 37.2(4) . .
C24 Ru2 C23 35.5(4) . .
C2 Ru2 Cl1 89.2(2) . .
C26 Ru2 Cl1 162.5(4) . .
C21 Ru2 Cl1 124.7(3) . .
C25 Ru2 Cl1 149.8(3) . .
C22 Ru2 Cl1 95.7(3) . .
C24 Ru2 Cl1 113.9(3) . .
C23 Ru2 Cl1 93.1(3) . .
C2 Ru2 Cl2 89.2(2) . .
C26 Ru2 Cl2 118.7(4) . .
C21 Ru2 Cl2 156.6(3) . .
C25 Ru2 Cl2 91.7(3) . .
C22 Ru2 Cl2 153.8(3) . .
C24 Ru2 Cl2 91.9(3) . .
C23 Ru2 Cl2 117.0(3) . .
Cl1 Ru2 Cl2 78.78(7) . .
Ru1 Cl1 Ru2 101.72(8) . .
Ru1 Cl2 Ru2 100.49(8) . .
C1 N1 C1 112.3(10) 2 .
C1 N1 C3 123.3(5) 2 .
C1 N1 C3 123.3(5) . .
N2 C1 N1 104.0(7) . .
N2 C1 Ru1 127.2(6) . .
N1 C1 Ru1 128.8(6) . .
C1 N2 N2 109.8(4) . 2
C1 N2 C4 130.1(8) . .
N2 N2 C4 119.5(5) 2 .
N4 C2 N3 103.2(7) . .
N4 C2 Ru2 128.9(6) . .
N3 C2 Ru2 127.8(6) . .
C2 N3 C2 112.1(10) 2 .
C2 N3 C6 123.1(5) 2 .
C2 N3 C6 123.1(5) . .
C2 N4 N4 110.7(4) . 2
C2 N4 C7 128.2(7) . .
N4 N4 C7 120.8(4) 2 .
C16 C11 C12 119.9(10) . .
C16 C11 Ru1 69.7(6) . .
C12 C11 Ru1 72.5(5) . .
C11 C12 C13 118.6(10) . .
C11 C12 C17 118.5(9) . .
C13 C12 C17 123.0(10) . .
C11 C12 Ru1 71.3(6) . .
C13 C12 Ru1 69.0(5) . .
C17 C12 Ru1 131.4(8) . .
C14 C13 C12 121.3(9) . .
C14 C13 Ru1 70.9(6) . .
C12 C13 Ru1 74.2(6) . .
C13 C14 C15 120.0(10) . .
C13 C14 Ru1 71.8(6) . .
C15 C14 Ru1 72.4(7) . .
C16 C15 C14 117.5(10) . .
C16 C15 C20 124.6(12) . .
C14 C15 C20 117.8(12) . .
C16 C15 Ru1 70.6(7) . .
C14 C15 Ru1 69.9(6) . .
C20 C15 Ru1 133.6(9) . .
C11 C16 C15 122.7(11) . .
C11 C16 Ru1 73.8(6) . .
C15 C16 Ru1 72.5(6) . .
C19 C17 C12 107.6(12) . .
C19 C17 C18 115.5(12) . .
C12 C17 C18 112.9(10) . .
C26 C21 C22 120.8(10) . .
C26 C21 Ru2 70.5(7) . .
C22 C21 Ru2 73.4(6) . .
C21 C22 C23 116.8(10) . .
C21 C22 C27 120.5(10) . .
C23 C22 C27 122.1(9) . .
C21 C22 Ru2 69.0(6) . .
C23 C22 Ru2 72.8(6) . .
C27 C22 Ru2 136.0(7) . .
C24 C23 C22 122.5(10) . .
C24 C23 Ru2 71.8(6) . .
C22 C23 Ru2 70.0(5) . .
C23 C24 C25 120.1(11) . .
C23 C24 Ru2 72.7(6) . .
C25 C24 Ru2 69.7(6) . .
C26 C25 C24 118.7(11) . .
C26 C25 C30 123.3(10) . .
C24 C25 C30 118.0(10) . .
C26 C25 Ru2 69.3(6) . .
C24 C25 Ru2 73.2(6) . .
C30 C25 Ru2 128.1(9) . .
C25 C26 C21 121.2(10) . .
C25 C26 Ru2 73.2(7) . .
C21 C26 Ru2 71.6(6) . .
C22 C27 C29 109.4(10) . .
C22 C27 C28 115.4(10) . .
C29 C27 C28 109.7(10) . .
F2 B1 F2 123.0(3) . 2_565
F2 B1 F1 107.6 . .
F2 B1 F1 107.6(2) 2_565 .
F2 B1 F3 105.1 . .
F2 B1 F3 105.1(2) 2_565 .
F1 B1 F3 107.4 . .
F6 B2 F5 112.89(5) . .
F6 B2 F5 112.9(2) . 2_565
F5 B2 F5 124.3(3) . 2_565
F6 B2 F4 106.4 . .
F5 B2 F4 97.95(9) . .
F5 B2 F4 97.95(10) 2_565 .
F8 B3 F9 99.3 . .
F8 B3 F9 99.29(11) . 2_575
F9 B3 F9 132.0(3) . 2_575
F8 B3 F7 78.9 . .
F9 B3 F7 113.4 . .
F9 B3 F7 113.4(3) 2_575 .
B3 F7 F8 41.2 . .
B3 F8 F7 60.0 . .
B3 F8 F9 44.4 . .
F7 F8 F9 82.6 . .
B3 F8 F9 44.4(3) . 2_575
F7 F8 F9 82.6 . 2_575
F9 F8 F9 80.8(4) . 2_575
B3 F9 F8 36.3 . .

loop_
_geom_bond_atom_site_label_1
_geom_bond_atom_site_label_2
_geom_bond_distance
_geom_bond_site_symmetry_2
Ru1 C1 2.080(8) .
Ru1 C14 2.186(11) .
Ru1 C16 2.196(11) .
Ru1 C13 2.198(10) .
Ru1 C15 2.220(11) .
Ru1 C11 2.249(9) .
Ru1 C12 2.265(9) .
Ru1 Cl1 2.428(2) .
Ru1 Cl2 2.452(2) .
Ru2 C2 2.051(8) .
Ru2 C26 2.157(11) .
Ru2 C21 2.172(11) .
Ru2 C25 2.208(11) .
Ru2 C22 2.229(9) .
Ru2 C24 2.253(10) .
Ru2 C23 2.265(9) .
Ru2 Cl1 2.433(2) .
Ru2 Cl2 2.453(2) .
N1 C1 1.382(10) 2
N1 C1 1.382(10) .
N1 C3 1.459(14) .
C1 N2 1.317(10) .
N2 N2 1.401(13) 2
N2 C4 1.446(11) .
C2 N4 1.328(10) .
C2 N3 1.402(10) .
N3 C2 1.402(10) 2
N3 C6 1.465(15) .
N4 N4 1.387(13) 2
N4 C7 1.459(10) .
C11 C16 1.391(17) .
C11 C12 1.402(15) .
C12 C13 1.409(14) .
C12 C17 1.520(15) .
C13 C14 1.400(15) .
C14 C15 1.424(16) .
C15 C16 1.398(19) .
C15 C20 1.537(15) .
C17 C19 1.490(18) .
C17 C18 1.565(19) .
C21 C26 1.406(17) .
C21 C22 1.419(15) .
C22 C23 1.432(15) .
C22 C27 1.481(14) .
C23 C24 1.379(16) .
C24 C25 1.418(17) .
C25 C26 1.405(17) .
C25 C30 1.512(13) .
C27 C29 1.523(16) .
C27 C28 1.58(2) .
B1 F2 1.2818 .
B1 F2 1.282(14) 2_565
B1 F1 1.3553(10) .
B1 F3 1.4879 .
B2 F6 1.2549 .
B2 F5 1.2676(14) .
B2 F5 1.268(13) 2_565
B2 F4 1.3768(19) .
B3 F8 1.0035 .
B3 F9 1.1880 .
B3 F9 1.188(12) 2_575
B3 F7 1.3195 .
F7 F8 1.4956 .
F8 F9 1.6743 .
F8 F9 1.674(9) 2_575

loop_
_geom_torsion_atom_site_label_1
_geom_torsion_atom_site_label_2
_geom_torsion_atom_site_label_3
_geom_torsion_atom_site_label_4
_geom_torsion
_geom_torsion_site_symmetry_1
_geom_torsion_site_symmetry_4
C1 Ru1 Cl1 Ru2 92.4(2) . .
C14 Ru1 Cl1 Ru2 178.5(4) . .
C16 Ru1 Cl1 Ru2 -76.5(4) . .
C13 Ru1 Cl1 Ru2 -164.7(3) . .
C15 Ru1 Cl1 Ru2 -106.9(14) . .
C11 Ru1 Cl1 Ru2 -97.1(3) . .
C12 Ru1 Cl1 Ru2 -131.7(3) . .
Cl2 Ru1 Cl1 Ru2 2.45(9) . .
C2 Ru2 Cl1 Ru1 -91.8(2) . .
C26 Ru2 Cl1 Ru1 173.1(11) . .
C21 Ru2 Cl1 Ru1 177.6(3) . .
C25 Ru2 Cl1 Ru1 71.3(7) . .
C22 Ru2 Cl1 Ru1 151.7(3) . .
C24 Ru2 Cl1 Ru1 84.7(4) . .
C23 Ru2 Cl1 Ru1 114.5(3) . .
Cl2 Ru2 Cl1 Ru1 -2.45(9) . .
C1 Ru1 Cl2 Ru2 -90.9(2) . .
C14 Ru1 Cl2 Ru2 -178.5(4) . .
C16 Ru1 Cl2 Ru2 130.7(4) . .
C13 Ru1 Cl2 Ru2 110.3(13) . .
C15 Ru1 Cl2 Ru2 164.4(3) . .
C11 Ru1 Cl2 Ru2 96.0(3) . .
C12 Ru1 Cl2 Ru2 75.7(4) . .
Cl1 Ru1 Cl2 Ru2 -2.42(9) . .
C2 Ru2 Cl2 Ru1 91.7(2) . .
C26 Ru2 Cl2 Ru1 -176.1(4) . .
C21 Ru2 Cl2 Ru1 -177.8(7) . .
C25 Ru2 Cl2 Ru1 -148.7(3) . .
C22 Ru2 Cl2 Ru1 -77.6(6) . .
C24 Ru2 Cl2 Ru1 -111.6(3) . .
C23 Ru2 Cl2 Ru1 -85.3(3) . .
Cl1 Ru2 Cl2 Ru1 2.41(9) . .
C1 N1 C1 N2 -2.2(15) 2 .
C3 N1 C1 N2 -171.1(12) . .
C1 N1 C1 Ru1 -179.2(4) 2 .
C3 N1 C1 Ru1 12.0(19) . .
C14 Ru1 C1 N2 93.0(8) . .
C16 Ru1 C1 N2 41.3(10) . .
C13 Ru1 C1 N2 127.7(8) . .
C15 Ru1 C1 N2 58.3(8) . .
C11 Ru1 C1 N2 100.6(17) . .
C12 Ru1 C1 N2 146.8(7) . .
Cl1 Ru1 C1 N2 -126.2(7) . .
Cl2 Ru1 C1 N2 -47.3(7) . .
C14 Ru1 C1 N1 -90.7(10) . .
C16 Ru1 C1 N1 -142.4(10) . .
C13 Ru1 C1 N1 -56.0(11) . .
C15 Ru1 C1 N1 -125.4(10) . .
C11 Ru1 C1 N1 -83.0(19) . .
C12 Ru1 C1 N1 -36.9(12) . .
Cl1 Ru1 C1 N1 50.1(10) . .
Cl2 Ru1 C1 N1 129.0(10) . .
N1 C1 N2 N2 1.3(9) . 2
Ru1 C1 N2 N2 178.4(4) . 2
N1 C1 N2 C4 172.7(11) . .
Ru1 C1 N2 C4 -10.2(14) . .
C26 Ru2 C2 N4 -67.9(8) . .
C21 Ru2 C2 N4 -105.8(8) . .
C25 Ru2 C2 N4 -40.7(9) . .
C22 Ru2 C2 N4 -134.5(7) . .
C24 Ru2 C2 N4 -42.3(14) . .
C23 Ru2 C2 N4 -135.1(9) . .
Cl1 Ru2 C2 N4 129.6(7) . .
Cl2 Ru2 C2 N4 50.8(7) . .
C26 Ru2 C2 N3 114.1(10) . .
C21 Ru2 C2 N3 76.2(10) . .
C25 Ru2 C2 N3 141.3(10) . .
C22 Ru2 C2 N3 47.5(10) . .
C24 Ru2 C2 N3 139.7(12) . .
C23 Ru2 C2 N3 46.9(14) . .
Cl1 Ru2 C2 N3 -48.4(10) . .
Cl2 Ru2 C2 N3 -127.2(10) . .
N4 C2 N3 C2 2.8(14) . 2
Ru2 C2 N3 C2 -178.8(4) . 2
N4 C2 N3 C6 168.3(12) . .
Ru2 C2 N3 C6 -13.3(18) . .
N3 C2 N4 N4 -1.7(8) . 2
Ru2 C2 N4 N4 180.0(5) . 2
N3 C2 N4 C7 -175.0(10) . .
Ru2 C2 N4 C7 6.7(13) . .
C1 Ru1 C11 C16 -74.1(18) . .
C14 Ru1 C11 C16 -66.3(8) . .
C13 Ru1 C11 C16 -103.2(8) . .
C15 Ru1 C11 C16 -28.7(7) . .
C12 Ru1 C11 C16 -132.3(11) . .
Cl1 Ru1 C11 C16 153.8(7) . .
Cl2 Ru1 C11 C16 73.2(7) . .
C1 Ru1 C11 C12 58.3(19) . .
C14 Ru1 C11 C12 66.1(7) . .
C16 Ru1 C11 C12 132.3(11) . .
C13 Ru1 C11 C12 29.1(6) . .
C15 Ru1 C11 C12 103.7(7) . .
Cl1 Ru1 C11 C12 -73.9(6) . .
Cl2 Ru1 C11 C12 -154.5(6) . .
C16 C11 C12 C13 1.0(15) . .
Ru1 C11 C12 C13 -52.1(8) . .
C16 C11 C12 C17 -179.2(10) . .
Ru1 C11 C12 C17 127.6(10) . .
C16 C11 C12 Ru1 53.1(9) . .
C1 Ru1 C12 C11 -164.2(6) . .
C14 Ru1 C12 C11 -102.8(7) . .
C16 Ru1 C12 C11 -28.8(7) . .
C13 Ru1 C12 C11 -132.1(10) . .
C15 Ru1 C12 C11 -65.2(7) . .
Cl1 Ru1 C12 C11 109.0(6) . .
Cl2 Ru1 C12 C11 35.2(8) . .
C1 Ru1 C12 C13 -32.1(8) . .
C14 Ru1 C12 C13 29.3(6) . .
C16 Ru1 C12 C13 103.3(7) . .
C15 Ru1 C12 C13 66.9(7) . .
C11 Ru1 C12 C13 132.1(10) . .
Cl1 Ru1 C12 C13 -118.9(6) . .
Cl2 Ru1 C12 C13 167.3(5) . .
C1 Ru1 C12 C17 84.0(11) . .
C14 Ru1 C12 C17 145.3(11) . .
C16 Ru1 C12 C17 -140.7(11) . .
C13 Ru1 C12 C17 116.1(13) . .
C15 Ru1 C12 C17 -177.1(11) . .
C11 Ru1 C12 C17 -111.8(12) . .
Cl1 Ru1 C12 C17 -2.8(10) . .
Cl2 Ru1 C12 C17 -76.7(11) . .
C11 C12 C13 C14 -2.1(15) . .
C17 C12 C13 C14 178.2(10) . .
Ru1 C12 C13 C14 -55.2(9) . .
C11 C12 C13 Ru1 53.1(8) . .
C17 C12 C13 Ru1 -126.6(10) . .
C1 Ru1 C13 C14 -70.2(6) . .
C16 Ru1 C13 C14 67.1(6) . .
C15 Ru1 C13 C14 30.1(6) . .
C11 Ru1 C13 C14 103.4(6) . .
C12 Ru1 C13 C14 132.1(9) . .
Cl1 Ru1 C13 C14 -162.3(5) . .
Cl2 Ru1 C13 C14 87.9(14) . .
C1 Ru1 C13 C12 157.7(6) . .
C14 Ru1 C13 C12 -132.1(9) . .
C16 Ru1 C13 C12 -64.9(7) . .
C15 Ru1 C13 C12 -102.0(7) . .
C11 Ru1 C13 C12 -28.7(6) . .
Cl1 Ru1 C13 C12 65.6(6) . .
Cl2 Ru1 C13 C12 -44.1(16) . .
C12 C13 C14 C15 0.5(15) . .
Ru1 C13 C14 C15 -56.2(9) . .
C12 C13 C14 Ru1 56.8(9) . .
C1 Ru1 C14 C13 113.4(5) . .
C16 Ru1 C14 C13 -101.2(6) . .
C15 Ru1 C14 C13 -131.0(9) . .
C11 Ru1 C14 C13 -64.9(6) . .
C12 Ru1 C14 C13 -28.9(5) . .
Cl1 Ru1 C14 C13 27.4(7) . .
Cl2 Ru1 C14 C13 -158.7(4) . .
C1 Ru1 C14 C15 -115.7(7) . .
C16 Ru1 C14 C15 29.8(7) . .
C13 Ru1 C14 C15 131.0(9) . .
C11 Ru1 C14 C15 66.1(7) . .
C12 Ru1 C14 C15 102.0(7) . .
Cl1 Ru1 C14 C15 158.3(6) . .
Cl2 Ru1 C14 C15 -27.8(8) . .
C13 C14 C15 C16 2.0(16) . .
Ru1 C14 C15 C16 -54.0(9) . .
C13 C14 C15 C20 -174.5(10) . .
Ru1 C14 C15 C20 129.6(11) . .
C13 C14 C15 Ru1 55.9(9) . .
C1 Ru1 C15 C16 -161.1(7) . .
C14 Ru1 C15 C16 130.5(10) . .
C13 Ru1 C15 C16 100.8(7) . .
C11 Ru1 C15 C16 28.3(7) . .
C12 Ru1 C15 C16 64.1(7) . .
Cl1 Ru1 C15 C16 38.8(17) . .
Cl2 Ru1 C15 C16 -67.5(7) . .
C1 Ru1 C15 C14 68.4(7) . .
C16 Ru1 C15 C14 -130.5(10) . .
C13 Ru1 C15 C14 -29.7(6) . .
C11 Ru1 C15 C14 -102.2(7) . .
C12 Ru1 C15 C14 -66.4(6) . .
Cl1 Ru1 C15 C14 -91.7(15) . .
Cl2 Ru1 C15 C14 162.0(6) . .
C1 Ru1 C15 C20 -41.3(14) . .
C14 Ru1 C15 C20 -109.7(16) . .
C16 Ru1 C15 C20 119.8(16) . .
C13 Ru1 C15 C20 -139.4(14) . .
C11 Ru1 C15 C20 148.1(15) . .
C12 Ru1 C15 C20 -176.1(14) . .
Cl1 Ru1 C15 C20 158.6(11) . .
Cl2 Ru1 C15 C20 52.3(14) . .
C12 C11 C16 C15 1.6(17) . .
Ru1 C11 C16 C15 56.0(10) . .
C12 C11 C16 Ru1 -54.4(9) . .
C14 C15 C16 C11 -3.1(17) . .
C20 C15 C16 C11 173.1(12) . .
Ru1 C15 C16 C11 -56.7(10) . .
C14 C15 C16 Ru1 53.6(9) . .
C20 C15 C16 Ru1 -130.2(12) . .
C1 Ru1 C16 C11 161.1(6) . .
C14 Ru1 C16 C11 102.5(8) . .
C13 Ru1 C16 C11 65.2(7) . .
C15 Ru1 C16 C11 132.9(11) . .
C12 Ru1 C16 C11 28.6(7) . .
Cl1 Ru1 C16 C11 -35.7(9) . .
Cl2 Ru1 C16 C11 -110.1(7) . .
C1 Ru1 C16 C15 28.2(9) . .
C14 Ru1 C16 C15 -30.4(7) . .
C13 Ru1 C16 C15 -67.8(7) . .
C11 Ru1 C16 C15 -132.9(11) . .
C12 Ru1 C16 C15 -104.3(7) . .
Cl1 Ru1 C16 C15 -168.6(5) . .
Cl2 Ru1 C16 C15 117.0(7) . .
C11 C12 C17 C19 74.7(14) . .
C13 C12 C17 C19 -105.6(14) . .
Ru1 C12 C17 C19 164.2(10) . .
C11 C12 C17 C18 -156.7(11) . .
C13 C12 C17 C18 23.0(16) . .
Ru1 C12 C17 C18 -67.2(14) . .
C2 Ru2 C21 C26 92.6(7) . .
C25 Ru2 C21 C26 -29.2(7) . .
C22 Ru2 C21 C26 -132.2(9) . .
C24 Ru2 C21 C26 -66.2(7) . .
C23 Ru2 C21 C26 -101.2(7) . .
Cl1 Ru2 C21 C26 -177.8(5) . .
Cl2 Ru2 C21 C26 2.4(11) . .
C2 Ru2 C21 C22 -135.2(6) . .
C26 Ru2 C21 C22 132.2(9) . .
C25 Ru2 C21 C22 103.0(7) . .
C24 Ru2 C21 C22 66.0(6) . .
C23 Ru2 C21 C22 31.1(6) . .
Cl1 Ru2 C21 C22 -45.6(7) . .
Cl2 Ru2 C21 C22 134.6(7) . .
C26 C21 C22 C23 -2.5(14) . .
Ru2 C21 C22 C23 -56.8(8) . .
C26 C21 C22 C27 -173.8(10) . .
Ru2 C21 C22 C27 131.9(9) . .
C26 C21 C22 Ru2 54.3(9) . .
C2 Ru2 C22 C21 51.9(7) . .
C26 Ru2 C22 C21 -29.4(6) . .
C25 Ru2 C22 C21 -66.4(7) . .
C24 Ru2 C22 C21 -102.5(7) . .
C23 Ru2 C22 C21 -128.6(9) . .
Cl1 Ru2 C22 C21 143.8(6) . .
Cl2 Ru2 C22 C21 -140.1(6) . .
C2 Ru2 C22 C23 -179.5(6) . .
C26 Ru2 C22 C23 99.2(7) . .
C21 Ru2 C22 C23 128.6(9) . .
C25 Ru2 C22 C23 62.2(7) . .
C24 Ru2 C22 C23 26.0(6) . .
Cl1 Ru2 C22 C23 -87.6(6) . .
Cl2 Ru2 C22 C23 -11.5(10) . .
C2 Ru2 C22 C27 -60.8(11) . .
C26 Ru2 C22 C27 -142.1(12) . .
C21 Ru2 C22 C27 -112.8(13) . .
C25 Ru2 C22 C27 -179.2(11) . .
C24 Ru2 C22 C27 144.7(12) . .
C23 Ru2 C22 C27 118.7(13) . .
Cl1 Ru2 C22 C27 31.1(11) . .
Cl2 Ru2 C22 C27 107.2(11) . .
C21 C22 C23 C24 3.6(15) . .
C27 C22 C23 C24 174.7(10) . .
Ru2 C22 C23 C24 -51.3(10) . .
C21 C22 C23 Ru2 54.9(8) . .
C27 C22 C23 Ru2 -134.0(9) . .
C2 Ru2 C23 C24 137.0(9) . .
C26 Ru2 C23 C24 66.7(8) . .
C21 Ru2 C23 C24 104.7(8) . .
C25 Ru2 C23 C24 29.2(8) . .
C22 Ru2 C23 C24 136.1(10) . .
Cl1 Ru2 C23 C24 -128.5(7) . .
Cl2 Ru2 C23 C24 -49.6(8) . .
C2 Ru2 C23 C22 0.9(12) . .
C26 Ru2 C23 C22 -69.4(7) . .
C21 Ru2 C23 C22 -31.4(6) . .
C25 Ru2 C23 C22 -106.9(7) . .
C24 Ru2 C23 C22 -136.1(10) . .
Cl1 Ru2 C23 C22 95.3(6) . .
Cl2 Ru2 C23 C22 174.3(5) . .
C22 C23 C24 C25 -2.6(17) . .
Ru2 C23 C24 C25 -53.1(9) . .
C22 C23 C24 Ru2 50.6(9) . .
C2 Ru2 C24 C23 -130.2(9) . .
C26 Ru2 C24 C23 -102.2(8) . .
C21 Ru2 C24 C23 -64.5(7) . .
C25 Ru2 C24 C23 -132.4(11) . .
C22 Ru2 C24 C23 -27.1(7) . .
Cl1 Ru2 C24 C23 58.7(8) . .
Cl2 Ru2 C24 C23 137.3(7) . .
C2 Ru2 C24 C25 2.2(14) . .
C26 Ru2 C24 C25 30.2(7) . .
C21 Ru2 C24 C25 68.0(8) . .
C22 Ru2 C24 C25 105.3(8) . .
C23 Ru2 C24 C25 132.4(11) . .
Cl1 Ru2 C24 C25 -168.9(6) . .
Cl2 Ru2 C24 C25 -90.3(7) . .
C23 C24 C25 C26 0.4(17) . .
Ru2 C24 C25 C26 -54.1(9) . .
C23 C24 C25 C30 179.3(10) . .
Ru2 C24 C25 C30 124.7(11) . .
C23 C24 C25 Ru2 54.5(10) . .
C2 Ru2 C25 C26 -48.4(8) . .
C21 Ru2 C25 C26 29.5(7) . .
C22 Ru2 C25 C26 66.5(7) . .
C24 Ru2 C25 C26 130.5(11) . .
C23 Ru2 C25 C26 102.4(8) . .
Cl1 Ru2 C25 C26 151.1(6) . .
Cl2 Ru2 C25 C26 -138.5(7) . .
C2 Ru2 C25 C24 -179.0(6) . .
C26 Ru2 C25 C24 -130.5(11) . .
C21 Ru2 C25 C24 -101.1(8) . .
C22 Ru2 C25 C24 -64.0(7) . .
C23 Ru2 C25 C24 -28.1(7) . .
Cl1 Ru2 C25 C24 20.5(11) . .
Cl2 Ru2 C25 C24 91.0(7) . .
C2 Ru2 C25 C30 68.3(10) . .
C26 Ru2 C25 C30 116.7(13) . .
C21 Ru2 C25 C30 146.2(11) . .
C22 Ru2 C25 C30 -176.8(10) . .
C24 Ru2 C25 C30 -112.8(13) . .
C23 Ru2 C25 C30 -140.9(11) . .
Cl1 Ru2 C25 C30 -92.2(10) . .
Cl2 Ru2 C25 C30 -21.8(9) . .
C24 C25 C26 C21 0.6(17) . .
C30 C25 C26 C21 -178.2(11) . .
Ru2 C25 C26 C21 -55.4(10) . .
C24 C25 C26 Ru2 56.0(10) . .
C30 C25 C26 Ru2 -122.8(11) . .
C22 C21 C26 C25 0.5(16) . .
Ru2 C21 C26 C25 56.2(10) . .
C22 C21 C26 Ru2 -55.6(9) . .
C2 Ru2 C26 C25 139.4(7) . .
C21 Ru2 C26 C25 -132.1(10) . .
C22 Ru2 C26 C25 -103.0(7) . .
C24 Ru2 C26 C25 -29.9(7) . .
C23 Ru2 C26 C25 -65.4(7) . .
Cl1 Ru2 C26 C25 -126.0(11) . .
Cl2 Ru2 C26 C25 49.0(7) . .
C2 Ru2 C26 C21 -88.5(6) . .
C25 Ru2 C26 C21 132.1(10) . .
C22 Ru2 C26 C21 29.1(6) . .
C24 Ru2 C26 C21 102.2(7) . .
C23 Ru2 C26 C21 66.7(7) . .
Cl1 Ru2 C26 C21 6.0(15) . .
Cl2 Ru2 C26 C21 -178.9(5) . .
C21 C22 C27 C29 86.2(13) . .
C23 C22 C27 C29 -84.6(14) . .
Ru2 C22 C27 C29 176.9(9) . .
C21 C22 C27 C28 -149.6(11) . .
C23 C22 C27 C28 39.6(15) . .
Ru2 C22 C27 C28 -58.9(14) . .
F9 B3 F7 F8 95.4 . .
F9 B3 F7 F8 -95.40(8) 2_575 .
F9 B3 F8 F7 -112.2 . .
F9 B3 F8 F7 112.2(2) 2_575 .
F9 B3 F8 F9 -135.5(3) 2_575 .
F7 B3 F8 F9 112.2 . .
F9 B3 F8 F9 135.5(3) . 2_575
F7 B3 F8 F9 -112.2(3) . 2_575
B3 F7 F8 F9 -40.8 . .
B3 F7 F8 F9 40.8(4) . 2_575
F9 B3 F9 F8 111.6 2_575 .
F7 B3 F9 F8 -81.8 . .
F7 F8 F9 B3 53.9 . .
F9 F8 F9 B3 -29.8 2_575 .
